data_1560589
loop_
_publ_author_name
'Gurzhiy, Vladislav V.'
'Tyumentseva, Olga S.'
'Krivovichev, Sergey V.'
'Tananaev, Ivan G.'

_publ_section_title
;
 Selective Se-for-S substitution in Cs-bearing uranyl compounds
;
_journal_name_full 'Journal of Solid State Chemistry'
_journal_page_first 126
_journal_page_last 133
_journal_paper_doi 10.1016/j.jssc.2017.02.005
_journal_volume 248
_journal_year 2017
_chemical_formula_moiety '0.5(Cs4 O32 S3.03 Se2.97 U4)'
_chemical_formula_sum 'Cs2 O16 S1.51 Se1.49 U2'
_chemical_formula_weight 1163.71
_space_group_crystal_system tetragonal
_space_group_IT_number 113
_space_group_name_Hall 'P -4 2ab'
_space_group_name_H-M_alt 'P -4 21 m'
_atom_sites_solution_hydrogens .
_cell_angle_alpha 90
_cell_angle_beta 90
_cell_angle_gamma 90
_cell_formula_units_Z 2
_cell_length_a 9.7075(19)
_cell_length_b 9.7075(19)
_cell_length_c 8.1407(16)
_cell_measurement_reflns_used 1630
_cell_measurement_temperature 150(2)
_cell_measurement_theta_max 27.60
_cell_measurement_theta_min 2.50
_cell_volume 767.1(3)
_computing_molecular_graphics 'Olex2 (Dolomanov et al., 2009)'
_computing_publication_material 'Olex2 (Dolomanov et al., 2009)'
_computing_structure_refinement 'ShelXL (Sheldrick, 2015)'
_diffrn_ambient_temperature 150(2)
_diffrn_measured_fraction_theta_full 0.998
_diffrn_measured_fraction_theta_max 0.998
_diffrn_measurement_device_type 'Bruker APEX-II CCD'
_diffrn_measurement_method '\f and \w scans'
_diffrn_radiation_monochromator graphite
_diffrn_radiation_type MoK\a
_diffrn_radiation_wavelength 0.71073
_diffrn_reflns_av_R_equivalents 0.0718
_diffrn_reflns_av_unetI/netI 0.0523
_diffrn_reflns_Laue_measured_fraction_full 0.998
_diffrn_reflns_Laue_measured_fraction_max 0.998
_diffrn_reflns_limit_h_max 12
_diffrn_reflns_limit_h_min -12
_diffrn_reflns_limit_k_max 12
_diffrn_reflns_limit_k_min -12
_diffrn_reflns_limit_l_max 10
_diffrn_reflns_limit_l_min -10
_diffrn_reflns_number 7318
_diffrn_reflns_point_group_measured_fraction_full 0.999
_diffrn_reflns_point_group_measured_fraction_max 0.998
_diffrn_reflns_theta_full 25.242
_diffrn_reflns_theta_max 27.491
_diffrn_reflns_theta_min 2.968
_diffrn_standards_number 0
_exptl_absorpt_coefficient_mu 29.568
_exptl_absorpt_correction_T_max 0.9363
_exptl_absorpt_correction_T_min 0.3129
_exptl_absorpt_correction_type multi-scan
_exptl_absorpt_process_details 'SADABS; Bruker, 2007'
_exptl_crystal_colour yellow-green
_exptl_crystal_density_diffrn 5.038
_exptl_crystal_density_meas .
_exptl_crystal_description lamina
_exptl_crystal_F_000 993
_exptl_crystal_size_max 0.09
_exptl_crystal_size_mid 0.06
_exptl_crystal_size_min 0.01
_refine_diff_density_max 0.995
_refine_diff_density_min -0.865
_refine_diff_density_rms 0.185
_refine_ls_abs_structure_details
;
 Flack x determined using 324 quotients [(I+)-(I-)]/[(I+)+(I-)]
 (Parsons and Flack (2004), Acta Cryst. A60, s61).
;
_refine_ls_abs_structure_Flack 0.006(9)
_refine_ls_extinction_coef .
_refine_ls_extinction_method none
_refine_ls_goodness_of_fit_ref 0.833
_refine_ls_hydrogen_treatment undef
_refine_ls_matrix_type full
_refine_ls_number_parameters 57
_refine_ls_number_reflns 959
_refine_ls_number_restraints 0
_refine_ls_restrained_S_all 0.833
_refine_ls_R_factor_all 0.0264
_refine_ls_R_factor_gt 0.0216
_refine_ls_shift/su_max 0.000
_refine_ls_shift/su_mean 0.000
_refine_ls_structure_factor_coef Fsqd
_refine_ls_weighting_details 'w=1/[\s^2^(Fo^2^)] where P=(Fo^2^+2Fc^2^)/3'
_refine_ls_weighting_scheme calc
_refine_ls_wR_factor_gt 0.0300
_refine_ls_wR_factor_ref 0.0306
_reflns_Friedel_coverage 0.697
_reflns_Friedel_fraction_full 1.000
_reflns_Friedel_fraction_max 0.997
_reflns_number_gt 862
_reflns_number_total 959
_reflns_threshold_expression 'I > 2\s(I)'
_cod_data_source_file JSSC-2018-248-126.cif
_cod_data_source_block Compound_6_6csno3_0m
_cod_database_code 1560589
_shelx_space_group_comment
;
The symmetry employed for this shelxl refinement is uniquely defined
by the following loop, which should always be used as a source of
symmetry information in preference to the above space-group names.
They are only intended as comments.
;
_olex2_refinement_description
;
1. Shared sites
{Se1, S1}
{Se2, S2}
2. Uiso/Uaniso restraints and constraints
Uanis(Se1) = Uanis(S1)
Uanis(Se2) = Uanis(S2)
Uanis(O2) = Uanis(O1)
Uanis(O5) = Uanis(O6)
3. Others
 Sof(S1)=0.5*(1-FVAR(2))
 Sof(Se1)=0.5*FVAR(2)
 Sof(S2)=0.25*(1-FVAR(3))
 Sof(Se2)=0.25*FVAR(3)
;

loop_
_space_group_symop_operation_xyz
'x, y, z'
'y, -x, -z'
'-x, -y, z'
'-y, x, -z'
'x+1/2, -y+1/2, -z'
'-y+1/2, -x+1/2, z'
'-x+1/2, y+1/2, -z'
'y+1/2, x+1/2, z'

loop_
_atom_site_label
_atom_site_type_symbol
_atom_site_fract_x
_atom_site_fract_y
_atom_site_fract_z
_atom_site_U_iso_or_equiv
_atom_site_adp_type
_atom_site_occupancy
_atom_site_site_symmetry_order
_atom_site_calc_flag
_atom_site_refinement_flags_posn
_atom_site_refinement_flags_adp
_atom_site_refinement_flags_occupancy
_atom_site_disorder_assembly
_atom_site_disorder_group
U1 U 0.80431(4) 0.30431(4) 0.35693(7) 0.01130(12) Uani 1 2 d S T P . .
Se1 Se 0.83011(12) 0.66989(12) 0.2481(2) 0.0133(6) Uani 0.611(8) 2 d S T P . .
Se2 Se 0.5000 0.5000 0.5000 0.0112(12) Uani 0.261(11) 4 d S T P . .
S1 S 0.83011(12) 0.66989(12) 0.2481(2) 0.0133(6) Uani 0.389(8) 2 d S T P . .
S2 S 0.5000 0.5000 0.5000 0.0112(12) Uani 0.739(11) 4 d S T P . .
O1 O 0.7206(6) 0.2206(6) 0.1926(10) 0.0179(16) Uani 1 2 d S T P . .
O2 O 0.8876(6) 0.3876(6) 0.5201(12) 0.0179(16) Uani 1 2 d S T P . .
O3 O 0.8024(8) 0.5136(7) 0.2004(8) 0.0269(17) Uani 1 1 d . . . . .
O4 O 0.5843(7) 0.4101(7) 0.3900(9) 0.029(2) Uani 1 1 d . . . . .
O5 O 0.7352(6) 0.7648(6) 0.1606(13) 0.0290(19) Uani 1 2 d S T P . .
O6 O 0.8178(7) 0.6822(7) 0.4408(11) 0.0290(19) Uani 1 2 d S T P . .
Cs1 Cs 0.5000 0.0000 0.14233(19) 0.0173(3) Uani 1 4 d S T P . .
Cs2 Cs 0.5000 0.5000 0.0000 0.0240(3) Uani 1 4 d S T P . .

loop_
_atom_site_aniso_label
_atom_site_aniso_U_11
_atom_site_aniso_U_22
_atom_site_aniso_U_33
_atom_site_aniso_U_23
_atom_site_aniso_U_13
_atom_site_aniso_U_12
U1 0.01161(15) 0.01161(15) 0.0107(2) -0.0007(2) -0.0007(2) -0.0006(3)
Se1 0.0134(8) 0.0134(8) 0.0129(11) -0.0007(6) 0.0007(6) 0.0021(8)
Se2 0.0093(14) 0.0093(14) 0.015(2) 0.000 0.000 0.000
S1 0.0134(8) 0.0134(8) 0.0129(11) -0.0007(6) 0.0007(6) 0.0021(8)
S2 0.0093(14) 0.0093(14) 0.015(2) 0.000 0.000 0.000
O1 0.021(2) 0.021(2) 0.012(4) 0.005(2) 0.005(2) -0.008(3)
O2 0.021(2) 0.021(2) 0.012(4) 0.005(2) 0.005(2) -0.008(3)
O3 0.043(4) 0.020(4) 0.018(4) 0.002(3) -0.008(4) -0.008(5)
O4 0.029(4) 0.031(4) 0.027(5) -0.006(4) -0.002(4) 0.026(3)
O5 0.037(3) 0.037(3) 0.013(4) 0.004(3) -0.004(3) 0.015(4)
O6 0.037(3) 0.037(3) 0.013(4) 0.004(3) -0.004(3) 0.015(4)
Cs1 0.0184(4) 0.0184(4) 0.0150(7) 0.000 0.000 -0.0041(5)
Cs2 0.0275(5) 0.0275(5) 0.0169(8) 0.000 0.000 0.000

loop_
_atom_type_symbol
_atom_type_description
_atom_type_scat_dispersion_real
_atom_type_scat_dispersion_imag
_atom_type_scat_source
Cs Cs -0.3680 2.1192 'International Tables Vol C Tables 4.2.6.8 and 6.1.1.4'
O O 0.0106 0.0060 'International Tables Vol C Tables 4.2.6.8 and 6.1.1.4'
S S 0.1246 0.1234 'International Tables Vol C Tables 4.2.6.8 and 6.1.1.4'
Se Se -0.0929 2.2259 'International Tables Vol C Tables 4.2.6.8 and 6.1.1.4'
U U -9.6767 9.6646 'International Tables Vol C Tables 4.2.6.8 and 6.1.1.4'

loop_
_geom_angle_atom_site_label_1
_geom_angle_atom_site_label_2
_geom_angle_atom_site_label_3
_geom_angle
_geom_angle_site_symmetry_1
_geom_angle_site_symmetry_3
O1 U1 O3 89.1(3) . .
O1 U1 O3 89.1(3) . 8_545
O1 U1 O4 82.6(2) . .
O1 U1 O4 82.6(2) . 8_545
O1 U1 O6 93.8(3) . 2_566
O1 U1 Cs1 74.1(3) . 2_665
O1 U1 Cs1 172.7(3) . 2_666
O1 U1 Cs1 26.6(3) . .
O1 U1 Cs2 53.84(10) . 5
O1 U1 Cs2 53.84(10) . .
O2 U1 O1 179.9(5) . .
O2 U1 O3 90.9(3) . .
O2 U1 O3 90.9(3) . 8_545
O2 U1 O4 97.4(2) . 8_545
O2 U1 O4 97.4(2) . .
O2 U1 O6 86.2(4) . 2_566
O2 U1 Cs1 7.4(3) . 2_666
O2 U1 Cs1 105.8(3) . 2_665
O2 U1 Cs1 153.4(3) . .
O2 U1 Cs2 126.14(10) . .
O2 U1 Cs2 126.14(11) . 5
O3 U1 O3 74.4(4) . 8_545
O3 U1 Cs1 39.61(18) . 2_665
O3 U1 Cs1 110.04(17) . .
O3 U1 Cs1 110.04(17) 8_545 .
O3 U1 Cs1 96.71(16) 8_545 2_666
O3 U1 Cs1 39.61(17) 8_545 2_665
O3 U1 Cs1 96.71(16) . 2_666
O3 U1 Cs2 45.84(18) 8_545 5
O3 U1 Cs2 45.84(18) . .
O3 U1 Cs2 102.34(17) . 5
O3 U1 Cs2 102.34(17) 8_545 .
O4 U1 O3 71.8(3) . .
O4 U1 O3 71.8(3) 8_545 8_545
O4 U1 O3 145.3(3) 8_545 .
O4 U1 O3 145.3(3) . 8_545
O4 U1 O4 139.4(4) 8_545 .
O4 U1 Cs1 94.97(18) 8_545 2_666
O4 U1 Cs1 94.97(18) . 2_666
O4 U1 Cs1 74.95(18) . .
O4 U1 Cs1 74.95(18) 8_545 .
O4 U1 Cs1 105.97(19) 8_545 2_665
O4 U1 Cs1 105.97(19) . 2_665
O4 U1 Cs2 46.53(19) 8_545 5
O4 U1 Cs2 136.40(18) . 5
O4 U1 Cs2 46.53(19) . .
O4 U1 Cs2 136.40(18) 8_545 .
O6 U1 O3 142.72(18) 2_566 8_545
O6 U1 O3 142.72(19) 2_566 .
O6 U1 O4 71.74(19) 2_566 8_545
O6 U1 O4 71.74(19) 2_566 .
O6 U1 Cs1 67.2(2) 2_566 .
O6 U1 Cs1 168.0(2) 2_566 2_665
O6 U1 Cs1 78.9(2) 2_566 2_666
O6 U1 Cs2 109.27(14) 2_566 5
O6 U1 Cs2 109.27(14) 2_566 .
Cs1 U1 Cs1 113.148(18) 2_665 2_666
Cs1 U1 Cs1 100.771(18) . 2_665
Cs1 U1 Cs1 146.082(15) . 2_666
Cs1 U1 Cs2 66.620(13) . 5
Cs1 U1 Cs2 66.620(13) . .
Cs2 U1 Cs1 128.481(10) 5 2_666
Cs2 U1 Cs1 128.481(10) . 2_666
Cs2 U1 Cs1 63.795(14) . 2_665
Cs2 U1 Cs1 63.795(14) 5 2_665
Cs2 U1 Cs2 97.690(19) 5 .
O3 Se1 O3 105.3(6) 6_665 .
O3 Se1 Cs1 58.3(3) . 2_665
O3 Se1 Cs1 58.3(3) 6_665 2_665
O3 Se1 Cs2 133.5(3) . 5_565
O3 Se1 Cs2 50.8(3) 6_665 5_565
O3 Se1 Cs2 50.8(3) . .
O3 Se1 Cs2 133.5(3) 6_665 .
O5 Se1 O3 111.7(3) . 6_665
O5 Se1 O3 111.7(3) . .
O5 Se1 O6 112.5(6) . .
O5 Se1 Cs1 97.6(4) . 2_665
O5 Se1 Cs2 62.09(14) . 5_565
O5 Se1 Cs2 62.09(14) . .
O6 Se1 O3 107.6(3) . 6_665
O6 Se1 O3 107.6(3) . .
O6 Se1 Cs1 149.9(4) . 2_665
O6 Se1 Cs2 117.23(14) . 5_565
O6 Se1 Cs2 117.23(14) . .
Cs1 Se1 Cs2 76.31(3) 2_665 5_565
Cs1 Se1 Cs2 76.31(3) 2_665 .
Cs2 Se1 Cs2 112.35(5) . 5_565
O4 Se2 O4 111.1(3) 3_665 2_566
O4 Se2 O4 106.3(6) . 3_665
O4 Se2 O4 111.1(3) . 2_566
O4 Se2 O4 111.1(3) 4_656 3_665
O4 Se2 O4 111.1(3) . 4_656
O4 Se2 O4 106.3(6) 4_656 2_566
O4 Se2 Cs2 53.2(3) 4_656 1_556
O4 Se2 Cs2 126.8(3) 4_656 .
O4 Se2 Cs2 126.8(3) . 1_556
O4 Se2 Cs2 126.8(3) 3_665 1_556
O4 Se2 Cs2 53.2(3) 3_665 .
O4 Se2 Cs2 53.2(3) 2_566 1_556
O4 Se2 Cs2 53.2(3) . .
O4 Se2 Cs2 126.8(3) 2_566 .
Cs2 Se2 Cs2 180.0 1_556 .
U1 O1 Cs1 138.4(4) . .
U1 O1 Cs2 104.12(17) . .
U1 O1 Cs2 104.12(17) . 5
Cs1 O1 Cs2 92.87(15) . .
Cs1 O1 Cs2 92.87(15) . 5
Cs2 O1 Cs2 129.5(2) 5 .
U1 O2 Cs1 168.6(4) . 2_666
U1 O3 Cs1 113.6(2) . 2_665
U1 O3 Cs2 103.4(2) . .
Se1 O3 U1 132.7(4) . .
Se1 O3 Cs1 98.2(3) . 2_665
Se1 O3 Cs2 107.7(3) . .
Cs2 O3 Cs1 95.34(16) . 2_665
U1 O4 Cs2 102.8(2) . .
Se2 O4 U1 144.0(4) . .
Se2 O4 Cs2 106.2(3) . .
Se1 O5 Cs1 154.0(6) . 1_565
Se1 O5 Cs2 97.02(19) . .
Se1 O5 Cs2 97.02(19) . 5_565
Cs1 O5 Cs2 92.22(15) 1_565 5_565
Cs1 O5 Cs2 92.22(15) 1_565 .
Cs2 O5 Cs2 137.8(3) . 5_565
Se1 O6 U1 140.7(6) . 4_656
Se1 Cs1 S1 0.00(3) 4_645 4_645
O1 Cs1 Se1 133.96(17) . 4_645
O1 Cs1 Se1 61.42(16) 3_655 4_645
O1 Cs1 S1 61.42(16) 3_655 4_645
O1 Cs1 S1 133.96(17) . 4_645
O1 Cs1 O1 164.6(3) 3_655 .
O1 Cs1 O2 83.30(14) . 4_646
O1 Cs1 O2 83.30(14) 3_655 4_646
O1 Cs1 O2 83.30(14) . 2_566
O1 Cs1 O2 83.30(14) 3_655 2_566
O1 Cs1 O3 71.71(19) 3_655 5_455
O1 Cs1 O3 122.30(19) 3_655 7_645
O1 Cs1 O3 71.71(19) . 2_565
O1 Cs1 O3 122.30(19) . 5_455
O1 Cs1 O3 122.30(19) 3_655 2_565
O1 Cs1 O3 71.71(19) 3_655 4_645
O1 Cs1 O3 122.30(19) . 4_645
O1 Cs1 O3 71.71(19) . 7_645
O1 Cs1 O5 89.65(3) 3_655 1_545
O1 Cs1 O5 89.65(3) . 3_665
O1 Cs1 O5 89.65(3) 3_655 3_665
O1 Cs1 O5 89.65(3) . 1_545
O2 Cs1 Se1 134.67(9) 2_566 4_645
O2 Cs1 Se1 134.67(9) 4_646 4_645
O2 Cs1 S1 134.67(9) 2_566 4_645
O2 Cs1 S1 134.67(9) 4_646 4_645
O2 Cs1 O2 58.6(3) 4_646 2_566
O2 Cs1 O3 154.22(12) 2_566 4_645
O2 Cs1 O3 122.39(18) 2_566 2_565
O2 Cs1 O3 122.39(18) 4_646 4_645
O2 Cs1 O3 122.39(18) 2_566 5_455
O2 Cs1 O3 154.22(12) 4_646 5_455
O2 Cs1 O3 122.39(18) 4_646 7_645
O2 Cs1 O3 154.22(12) 4_646 2_565
O2 Cs1 O3 154.22(12) 2_566 7_645
O2 Cs1 O5 58.1(3) 4_646 1_545
O2 Cs1 O5 116.7(2) 2_566 1_545
O2 Cs1 O5 58.1(3) 2_566 3_665
O2 Cs1 O5 116.7(2) 4_646 3_665
O3 Cs1 Se1 65.75(13) 7_645 4_645
O3 Cs1 Se1 65.75(13) 2_565 4_645
O3 Cs1 Se1 23.50(11) 5_455 4_645
O3 Cs1 Se1 23.50(11) 4_645 4_645
O3 Cs1 S1 23.50(11) 4_645 4_645
O3 Cs1 S1 23.50(11) 5_455 4_645
O3 Cs1 S1 65.75(13) 2_565 4_645
O3 Cs1 S1 65.75(13) 7_645 4_645
O3 Cs1 O3 50.7(2) 4_645 7_645
O3 Cs1 O3 69.1(2) 4_645 2_565
O3 Cs1 O3 43.8(2) 5_455 4_645
O3 Cs1 O3 43.8(2) 7_645 2_565
O3 Cs1 O3 50.7(2) 5_455 2_565
O3 Cs1 O3 69.1(2) 5_455 7_645
O5 Cs1 Se1 92.13(16) 3_665 4_645
O5 Cs1 Se1 92.13(16) 1_545 4_645
O5 Cs1 S1 92.13(16) 3_665 4_645
O5 Cs1 S1 92.13(16) 1_545 4_645
O5 Cs1 O3 114.2(2) 1_545 5_455
O5 Cs1 O3 70.5(2) 3_665 5_455
O5 Cs1 O3 70.5(2) 1_545 7_645
O5 Cs1 O3 70.5(2) 1_545 4_645
O5 Cs1 O3 114.2(2) 1_545 2_565
O5 Cs1 O3 114.2(2) 3_665 7_645
O5 Cs1 O3 114.2(2) 3_665 4_645
O5 Cs1 O3 70.5(2) 3_665 2_565
O5 Cs1 O5 174.7(4) 3_665 1_545
O3 Cs2 O3 103.63(11) . 2_565
O3 Cs2 O3 103.63(10) . 4_655
O3 Cs2 O3 121.9(2) . 3_665
O3 Cs2 O3 103.63(11) 3_665 4_655
O3 Cs2 O3 103.63(11) 2_565 3_665
O3 Cs2 O3 121.9(2) 2_565 4_655
O3 Cs2 O4 49.09(17) . .
O3 Cs2 O4 75.30(17) . 3_665
O3 Cs2 O4 102.72(16) . 4_655
O3 Cs2 O4 102.72(16) 2_565 .
O3 Cs2 O4 49.09(17) 3_665 3_665
O3 Cs2 O4 75.30(17) 3_665 .
O3 Cs2 O4 133.50(18) 3_665 4_655
O3 Cs2 O4 133.50(18) 4_655 .
O3 Cs2 O4 133.50(18) 2_565 3_665
O3 Cs2 O4 133.50(18) . 2_565
O3 Cs2 O4 102.72(16) 4_655 3_665
O3 Cs2 O4 49.09(17) 2_565 2_565
O3 Cs2 O4 75.30(17) 2_565 4_655
O3 Cs2 O4 102.72(16) 3_665 2_565
O3 Cs2 O4 75.30(17) 4_655 2_565
O3 Cs2 O4 49.09(17) 4_655 4_655
O3 Cs2 O5 42.07(18) . .
O3 Cs2 O5 139.32(18) . 4_655
O3 Cs2 O5 42.07(18) 2_565 2_565
O3 Cs2 O5 139.32(18) 2_565 .
O3 Cs2 O5 42.07(18) 4_655 4_655
O3 Cs2 O5 113.40(19) 3_665 .
O3 Cs2 O5 113.40(19) 4_655 2_565
O3 Cs2 O5 65.59(19) 4_655 .
O3 Cs2 O5 113.40(19) 2_565 4_655
O3 Cs2 O5 113.40(19) . 3_665
O3 Cs2 O5 65.59(19) . 2_565
O3 Cs2 O5 65.59(19) 2_565 3_665
O3 Cs2 O5 139.32(18) 3_665 2_565
O3 Cs2 O5 42.07(18) 3_665 3_665
O3 Cs2 O5 139.32(18) 4_655 3_665
O3 Cs2 O5 65.59(19) 3_665 4_655
O4 Cs2 O4 151.13(15) 2_565 3_665
O4 Cs2 O4 41.3(2) . 3_665
O4 Cs2 O4 151.13(15) 3_665 4_655
O4 Cs2 O4 151.13(15) . 2_565
O4 Cs2 O4 151.13(15) . 4_655
O4 Cs2 O4 41.3(2) 2_565 4_655
O4 Cs2 O5 90.26(19) 2_565 3_665
O4 Cs2 O5 68.7(2) . 3_665
O4 Cs2 O5 72.4(2) 4_655 4_655
O4 Cs2 O5 68.7(2) 3_665 .
O4 Cs2 O5 90.26(19) 3_665 4_655
O4 Cs2 O5 72.4(2) 3_665 3_665
O4 Cs2 O5 131.37(19) 2_565 .
O4 Cs2 O5 72.4(2) 2_565 2_565
O4 Cs2 O5 131.37(19) 4_655 3_665
O4 Cs2 O5 68.7(2) 4_655 2_565
O4 Cs2 O5 90.26(19) . 2_565
O4 Cs2 O5 72.4(2) . .
O4 Cs2 O5 131.37(19) 3_665 2_565
O4 Cs2 O5 131.36(19) . 4_655
O4 Cs2 O5 68.7(2) 2_565 4_655
O4 Cs2 O5 90.26(19) 4_655 .
O5 Cs2 O5 138.4(3) . 3_665
O5 Cs2 O5 97.26(11) 3_665 2_565
O5 Cs2 O5 97.26(11) . 2_565
O5 Cs2 O5 97.26(11) . 4_655
O5 Cs2 O5 138.4(3) 4_655 2_565
O5 Cs2 O5 97.26(11) 3_665 4_655

loop_
_geom_bond_atom_site_label_1
_geom_bond_atom_site_label_2
_geom_bond_distance
_geom_bond_site_symmetry_2
U1 O1 1.764(9) .
U1 O2 1.753(10) .
U1 O3 2.399(7) .
U1 O3 2.399(7) 8_545
U1 O4 2.385(6) 8_545
U1 O4 2.385(6) .
U1 O6 2.350(10) 2_566
U1 Cs1 4.8820(16) 2_666
U1 Cs1 4.8721(16) 2_665
U1 Cs1 4.5283(11) .
U1 Cs2 4.5583(7) .
U1 Cs2 4.5583(7) 5
Se1 O3 1.589(7) .
Se1 O3 1.589(7) 6_665
Se1 O5 1.485(9) .
Se1 O6 1.577(9) .
Se1 Cs1 3.943(2) 2_665
Se1 Cs2 4.1315(13) .
Se1 Cs2 4.1315(13) 5_565
Se2 O4 1.494(7) .
Se2 O4 1.494(7) 2_566
Se2 O4 1.494(7) 4_656
Se2 O4 1.494(7) 3_665
Se2 Cs2 4.0704(8) 1_556
Se2 Cs2 4.0704(8) .
O1 Cs1 3.056(9) .
O1 Cs2 3.795(4) 5
O1 Cs2 3.795(4) .
O2 Cs1 3.152(10) 2_666
O3 Cs1 3.389(7) 2_665
O3 Cs2 3.361(7) .
O4 Cs2 3.392(8) .
O5 Cs1 3.233(9) 1_565
O5 Cs2 3.678(4) 5_565
O5 Cs2 3.678(4) .
O6 U1 2.350(10) 4_656
Cs1 Se1 3.942(2) 4_645
Cs1 S1 3.942(2) 4_645
Cs1 O1 3.056(9) 3_655
Cs1 O2 3.152(10) 4_646
Cs1 O2 3.152(10) 2_566
Cs1 O3 3.389(7) 2_565
Cs1 O3 3.389(7) 7_645
Cs1 O3 3.389(7) 4_645
Cs1 O3 3.389(7) 5_455
Cs1 O5 3.233(9) 3_665
Cs1 O5 3.233(9) 1_545
Cs2 O3 3.361(7) 2_565
Cs2 O3 3.361(7) 4_655
Cs2 O3 3.361(7) 3_665
Cs2 O4 3.392(8) 3_665
Cs2 O4 3.392(8) 4_655
Cs2 O4 3.392(8) 2_565
Cs2 O5 3.678(4) 3_665
Cs2 O5 3.678(4) 2_565
Cs2 O5 3.678(4) 4_655

loop_
_geom_torsion_atom_site_label_1
_geom_torsion_atom_site_label_2
_geom_torsion_atom_site_label_3
_geom_torsion_atom_site_label_4
_geom_torsion
_geom_torsion_site_symmetry_1
_geom_torsion_site_symmetry_2
_geom_torsion_site_symmetry_3
_geom_torsion_site_symmetry_4
O3 U1 O1 Cs1 -142.80(19) . . . .
O3 U1 O1 Cs1 142.80(19) 8_545 . . .
O3 U1 O1 Cs2 -106.1(3) 8_545 . . .
O3 U1 O1 Cs2 -31.6(3) . . . .
O3 U1 O1 Cs2 106.1(3) . . . 5
O3 U1 O1 Cs2 31.6(3) 8_545 . . 5
O3 U1 O2 Cs1 142.8(15) . . . 2_666
O3 U1 O2 Cs1 -142.8(15) 8_545 . . 2_666
O3 Se1 O3 U1 97.1(6) 6_665 . . .
O3 Se1 O3 Cs1 -36.0(4) 6_665 . . 2_665
O3 Se1 O3 Cs2 -134.3(3) 6_665 . . .
O3 Se1 O5 Cs1 -121.2(3) 6_665 . . 1_565
O3 Se1 O5 Cs1 121.2(3) . . . 1_565
O3 Se1 O5 Cs2 11.2(5) . . . .
O3 Se1 O5 Cs2 -128.9(3) . . . 5_565
O3 Se1 O5 Cs2 128.9(3) 6_665 . . .
O3 Se1 O5 Cs2 -11.2(5) 6_665 . . 5_565
O3 Se1 O6 U1 -123.5(3) . . . 4_656
O3 Se1 O6 U1 123.5(3) 6_665 . . 4_656
O4 U1 O1 Cs1 -71.01(19) . . . .
O4 U1 O1 Cs1 71.01(19) 8_545 . . .
O4 U1 O1 Cs2 177.8(3) . . . 5
O4 U1 O1 Cs2 -40.1(2) 8_545 . . 5
O4 U1 O1 Cs2 -177.8(3) 8_545 . . .
O4 U1 O1 Cs2 40.1(2) . . . .
O4 U1 O2 Cs1 71.0(15) . . . 2_666
O4 U1 O2 Cs1 -71.0(15) 8_545 . . 2_666
O4 Se2 O4 U1 -96.6(10) 2_566 . . .
O4 Se2 O4 U1 142.4(9) 3_665 . . .
O4 Se2 O4 U1 21.5(8) 4_656 . . .
O4 Se2 O4 Cs2 0.000(1) 3_665 . . .
O4 Se2 O4 Cs2 -120.94(16) 4_656 . . .
O4 Se2 O4 Cs2 120.94(16) 2_566 . . .
O5 Se1 O3 U1 -141.5(6) . . . .
O5 Se1 O3 Cs1 85.5(5) . . . 2_665
O5 Se1 O3 Cs2 -12.8(5) . . . .
O5 Se1 O6 U1 0.000(3) . . . 4_656
O6 U1 O1 Cs1 0.000(0) 2_566 . . .
O6 U1 O1 Cs2 111.15(19) 2_566 . . .
O6 U1 O1 Cs2 -111.15(19) 2_566 . . 5
O6 U1 O2 Cs1 0.000(2) 2_566 . . 2_666
O6 Se1 O3 U1 -17.5(7) . . . .
O6 Se1 O3 Cs1 -150.5(3) . . . 2_665
O6 Se1 O3 Cs2 111.1(4) . . . .
O6 Se1 O5 Cs1 0.000(4) . . . 1_565
O6 Se1 O5 Cs2 -109.9(2) . . . .
O6 Se1 O5 Cs2 109.9(2) . . . 5_565
Cs1 U1 O1 Cs1 180.000(0) 2_665 . . .
Cs1 U1 O1 Cs2 -68.85(19) 2_665 . . .
Cs1 U1 O1 Cs2 111.15(19) . . . .
Cs1 U1 O1 Cs2 -111.15(19) . . . 5
Cs1 U1 O1 Cs2 68.85(19) 2_665 . . 5
Cs1 U1 O2 Cs1 0.000(3) . . . 2_666
Cs1 U1 O2 Cs1 180.000(2) 2_665 . . 2_666
Cs1 Se1 O3 U1 133.0(7) 2_665 . . .
Cs1 Se1 O3 Cs2 -98.3(3) 2_665 . . .
Cs1 Se1 O5 Cs1 180.000(2) 2_665 . . 1_565
Cs1 Se1 O5 Cs2 70.1(2) 2_665 . . .
Cs1 Se1 O5 Cs2 -70.1(2) 2_665 . . 5_565
Cs1 Se1 O6 U1 180.000(1) 2_665 . . 4_656
Cs2 U1 O1 Cs1 111.15(19) 5 . . .
Cs2 U1 O1 Cs1 -111.15(19) . . . .
Cs2 U1 O1 Cs2 -137.7(4) 5 . . .
Cs2 U1 O1 Cs2 137.7(4) . . . 5
Cs2 U1 O2 Cs1 -111.2(14) 5 . . 2_666
Cs2 U1 O2 Cs1 111.2(14) . . . 2_666
Cs2 Se1 O3 U1 -128.7(7) . . . .
Cs2 Se1 O3 U1 147.0(3) 5_565 . . .
Cs2 Se1 O3 Cs1 14.0(4) 5_565 . . 2_665
Cs2 Se1 O3 Cs1 98.3(3) . . . 2_665
Cs2 Se1 O3 Cs2 -84.4(4) 5_565 . . .
Cs2 Se1 O5 Cs1 109.9(2) . . . 1_565
Cs2 Se1 O5 Cs1 -109.9(2) 5_565 . . 1_565
Cs2 Se1 O5 Cs2 140.1(4) 5_565 . . .
Cs2 Se1 O5 Cs2 -140.1(4) . . . 5_565
Cs2 Se1 O6 U1 69.10(19) 5_565 . . 4_656
Cs2 Se1 O6 U1 -69.10(19) . . . 4_656
Cs2 Se2 O4 U1 -37.6(9) 1_556 . . .
Cs2 Se2 O4 U1 142.4(9) . . . .
Cs2 Se2 O4 Cs2 180.000(0) 1_556 . . .
